data_4301582
loop_
_publ_author_name
'P. Chandrasekaran'
'Kuppuswamy Arumugam'
'Upul Jayarathne'
'Lisa M. P\'erez'
'Joel T. Mague'
'James P. Donahue'

_publ_contact_author 'James P. Donahue'
_publ_contact_author_address
;
   James P. Donahue
   Department of Chemistry
   Tulane University
   Percival Stern Hall, Room 2015
   6400 Freret Street
   New Orleans, Louisiana 70118-5698
;
_publ_contact_author_email donahue@tulane.edu
_publ_section_title
;
Synthesis, Structures, and Properties of Mixed Dithiolene-Carbonyl and
Dithiolene-Phosphine Complexes of Tungsten
;
_journal_name_full 'Inorganic Chemistry'
_journal_page_first 2103
_journal_page_last 2113
_journal_paper_doi 10.1021/ic802016b
_journal_volume 48
_journal_year 2009
_chemical_formula_sum 'C8 H6 O4 S2 W'
_chemical_formula_weight 414.10
_chemical_name_systematic
; 
 ? 
;
_space_group_IT_number 2
_symmetry_cell_setting triclinic
_symmetry_space_group_name_Hall '-P 1'
_symmetry_space_group_name_H-M 'P -1'
_atom_sites_solution_hydrogens geom
_atom_sites_solution_primary direct
_atom_sites_solution_secondary difmap
_audit_creation_method SHELXL-97
_cell_angle_alpha 94.916(2)
_cell_angle_beta 97.976(2)
_cell_angle_gamma 114.880(2)
_cell_formula_units_Z 2
_cell_length_a 6.8778(13)
_cell_length_b 7.6003(14)
_cell_length_c 12.318(2)
_cell_measurement_reflns_used 4054
_cell_measurement_temperature 100(2)
_cell_measurement_theta_max 28.32
_cell_measurement_theta_min 2.99
_cell_volume 571.01(18)
_computing_cell_refinement 'Bruker SMART (Bruker-AXS, 2000)'
_computing_data_collection 'Bruker SMART (Bruker-AXS, 2000)'
_computing_data_reduction 'Bruker SAINT+ (Bruker-AXS, 2004)'
_computing_molecular_graphics 'Bruker SHELXTL (Bruker-AXS, 2000a)'
_computing_publication_material 'Bruker SHELXTL (Bruker-AXS, 2000a)'
_computing_structure_refinement 'SHELXL-97 (Sheldrick, 1997)'
_computing_structure_solution 'SHELXS-97 (Sheldrick, 1997)'
_diffrn_ambient_temperature 100(2)
_diffrn_measured_fraction_theta_full 0.914
_diffrn_measured_fraction_theta_max 0.914
_diffrn_measurement_device_type 'CCD area detector'
_diffrn_measurement_method 'phi and omega scans'
_diffrn_radiation_monochromator graphite
_diffrn_radiation_source 'fine-focus sealed tube'
_diffrn_radiation_type MoK\a
_diffrn_radiation_wavelength 0.71073
_diffrn_reflns_av_R_equivalents 0.0328
_diffrn_reflns_av_sigmaI/netI 0.0505
_diffrn_reflns_limit_h_max 9
_diffrn_reflns_limit_h_min -9
_diffrn_reflns_limit_k_max 9
_diffrn_reflns_limit_k_min -9
_diffrn_reflns_limit_l_max 16
_diffrn_reflns_limit_l_min -16
_diffrn_reflns_number 4975
_diffrn_reflns_theta_full 28.32
_diffrn_reflns_theta_max 28.32
_diffrn_reflns_theta_min 1.69
_exptl_absorpt_coefficient_mu 10.469
_exptl_absorpt_correction_T_max 0.8504
_exptl_absorpt_correction_T_min 0.2423
_exptl_absorpt_correction_type multi-scan
_exptl_absorpt_process_details 'SADABS (Sheldrick, 2002)'
_exptl_crystal_colour Yellow
_exptl_crystal_density_diffrn 2.408
_exptl_crystal_density_method 'not measured'
_exptl_crystal_description Plate
_exptl_crystal_F_000 384
_exptl_crystal_size_max 0.19
_exptl_crystal_size_mid 0.08
_exptl_crystal_size_min 0.02
_refine_diff_density_max 3.169
_refine_diff_density_min -1.478
_refine_diff_density_rms 0.255
_refine_ls_extinction_method none
_refine_ls_goodness_of_fit_ref 1.052
_refine_ls_hydrogen_treatment constr
_refine_ls_matrix_type full
_refine_ls_number_parameters 138
_refine_ls_number_reflns 2603
_refine_ls_number_restraints 0
_refine_ls_restrained_S_all 1.052
_refine_ls_R_factor_all 0.0363
_refine_ls_R_factor_gt 0.0327
_refine_ls_shift/su_max 0.025
_refine_ls_shift/su_mean 0.001
_refine_ls_structure_factor_coef Fsqd
_refine_ls_weighting_details 'calc w=1/[\s^2^(Fo^2^)+(0.0471P)^2^+0.0000P] where P=(Fo^2^+2Fc^2^)/3'
_refine_ls_weighting_scheme calc
_refine_ls_wR_factor_gt 0.0807
_refine_ls_wR_factor_ref 0.0824
_reflns_number_gt 2395
_reflns_number_total 2603
_reflns_threshold_expression >2sigma(I)
_cod_data_source_file ic802016b_si_001_3.cif
_cod_data_source_block jpd1
_cod_original_cell_volume 571.02(18)
_cod_database_code 4301582

loop_
_symmetry_equiv_pos_as_xyz
'x, y, z'
'-x, -y, -z'

loop_
_atom_site_label
_atom_site_type_symbol
_atom_site_fract_x
_atom_site_fract_y
_atom_site_fract_z
_atom_site_U_iso_or_equiv
_atom_site_adp_type
_atom_site_occupancy
_atom_site_symmetry_multiplicity
_atom_site_calc_flag
_atom_site_refinement_flags
_atom_site_disorder_assembly
_atom_site_disorder_group
W1 W -0.00416(3) 0.30588(3) 0.282860(17) 0.01613(10) Uani 1 1 d . . .
S1 S -0.2284(2) 0.2571(2) 0.10915(12) 0.0173(3) Uani 1 1 d . . .
S2 S 0.2460(2) 0.3017(2) 0.17023(12) 0.0177(3) Uani 1 1 d . . .
O1 O -0.1928(8) 0.6028(7) 0.3582(4) 0.0323(11) Uani 1 1 d . . .
O2 O 0.3965(7) 0.6371(7) 0.4546(4) 0.0300(10) Uani 1 1 d . . .
O3 O -0.4347(7) 0.0171(7) 0.3572(4) 0.0304(11) Uani 1 1 d . . .
O4 O 0.1609(7) 0.0468(7) 0.4240(4) 0.0276(10) Uani 1 1 d . . .
C1 C -0.0850(9) 0.2449(8) 0.0053(4) 0.0145(10) Uani 1 1 d . . .
C2 C 0.1208(9) 0.2632(8) 0.0310(5) 0.0172(11) Uani 1 1 d . . .
C3 C -0.2082(10) 0.2089(9) -0.1117(5) 0.0201(12) Uani 1 1 d . . .
H3A H -0.2638 0.3074 -0.1201 0.030 Uiso 1 1 calc R . .
H3B H -0.3309 0.0774 -0.1273 0.030 Uiso 1 1 calc R . .
H3C H -0.1102 0.2185 -0.1639 0.030 Uiso 1 1 calc R . .
C4 C 0.2541(9) 0.2544(9) -0.0534(5) 0.0201(12) Uani 1 1 d . . .
H4A H 0.1729 0.1320 -0.1064 0.030 Uiso 1 1 calc R . .
H4B H 0.3918 0.2586 -0.0162 0.030 Uiso 1 1 calc R . .
H4C H 0.2849 0.3667 -0.0931 0.030 Uiso 1 1 calc R . .
C5 C -0.1298(10) 0.4924(9) 0.3322(5) 0.0225(12) Uani 1 1 d . . .
C6 C 0.2544(10) 0.5164(9) 0.3949(5) 0.0224(12) Uani 1 1 d . . .
C7 C -0.2795(10) 0.1249(10) 0.3331(5) 0.0242(13) Uani 1 1 d . . .
C8 C 0.1051(9) 0.1441(9) 0.3753(5) 0.0222(13) Uani 1 1 d . . .

loop_
_atom_site_aniso_label
_atom_site_aniso_U_11
_atom_site_aniso_U_22
_atom_site_aniso_U_33
_atom_site_aniso_U_23
_atom_site_aniso_U_13
_atom_site_aniso_U_12
W1 0.01760(14) 0.01371(13) 0.01649(14) 0.00303(9) 0.00226(9) 0.00649(10)
S1 0.0172(7) 0.0176(7) 0.0183(7) 0.0035(5) 0.0029(5) 0.0088(5)
S2 0.0169(6) 0.0175(7) 0.0190(7) 0.0038(5) 0.0013(5) 0.0083(5)
O1 0.038(3) 0.028(3) 0.037(3) 0.001(2) 0.010(2) 0.020(2)
O2 0.026(2) 0.024(2) 0.031(3) -0.0010(19) -0.003(2) 0.006(2)
O3 0.026(2) 0.032(3) 0.032(3) 0.014(2) 0.010(2) 0.009(2)
O4 0.026(2) 0.027(2) 0.034(3) 0.014(2) 0.0036(19) 0.014(2)
C1 0.022(3) 0.009(2) 0.013(3) 0.0013(19) 0.002(2) 0.008(2)
C2 0.021(3) 0.012(2) 0.016(3) 0.002(2) 0.002(2) 0.005(2)
C3 0.020(3) 0.019(3) 0.021(3) 0.004(2) 0.001(2) 0.008(2)
C4 0.020(3) 0.021(3) 0.020(3) 0.004(2) 0.004(2) 0.009(2)
C5 0.019(3) 0.020(3) 0.024(3) 0.006(2) 0.002(2) 0.005(2)
C6 0.025(3) 0.020(3) 0.023(3) 0.007(2) 0.005(3) 0.011(3)
C7 0.024(3) 0.026(3) 0.024(3) 0.006(3) 0.003(3) 0.013(3)
C8 0.013(3) 0.022(3) 0.027(3) 0.001(2) 0.003(2) 0.004(2)

loop_
_atom_type_symbol
_atom_type_description
_atom_type_scat_dispersion_real
_atom_type_scat_dispersion_imag
_atom_type_scat_source
C C 0.0033 0.0016 'International Tables Vol C Tables 4.2.6.8 and 6.1.1.4'
H H 0.0000 0.0000 'International Tables Vol C Tables 4.2.6.8 and 6.1.1.4'
O O 0.0106 0.0060 'International Tables Vol C Tables 4.2.6.8 and 6.1.1.4'
S S 0.1246 0.1234 'International Tables Vol C Tables 4.2.6.8 and 6.1.1.4'
W W -0.8490 6.8722 'International Tables Vol C Tables 4.2.6.8 and 6.1.1.4'

loop_
_geom_angle_atom_site_label_1
_geom_angle_atom_site_label_2
_geom_angle_atom_site_label_3
_geom_angle
_geom_angle_site_symmetry_1
_geom_angle_site_symmetry_3
_geom_angle_publ_flag
C7 W1 C8 78.0(2) . . ?
C7 W1 C5 77.2(2) . . ?
C8 W1 C5 128.7(2) . . ?
C7 W1 C6 120.7(2) . . ?
C8 W1 C6 77.3(2) . . ?
C5 W1 C6 78.1(2) . . ?
C7 W1 S1 86.93(18) . . ?
C8 W1 S1 137.48(18) . . ?
C5 W1 S1 84.69(18) . . ?
C6 W1 S1 142.33(17) . . ?
C7 W1 S2 141.72(19) . . ?
C8 W1 S2 85.45(17) . . ?
C5 W1 S2 137.53(17) . . ?
C6 W1 S2 88.04(18) . . ?
S1 W1 S2 82.38(5) . . ?
C1 S1 W1 108.6(2) . . ?
C2 S2 W1 108.5(2) . . ?
C2 C1 C3 124.0(5) . . ?
C2 C1 S1 120.8(4) . . ?
C3 C1 S1 115.3(4) . . ?
C1 C2 C4 123.8(5) . . ?
C1 C2 S2 119.8(4) . . ?
C4 C2 S2 116.4(4) . . ?
C1 C3 H3A 109.5 . . ?
C1 C3 H3B 109.5 . . ?
H3A C3 H3B 109.5 . . ?
C1 C3 H3C 109.5 . . ?
H3A C3 H3C 109.5 . . ?
H3B C3 H3C 109.5 . . ?
C2 C4 H4A 109.5 . . ?
C2 C4 H4B 109.5 . . ?
H4A C4 H4B 109.5 . . ?
C2 C4 H4C 109.5 . . ?
H4A C4 H4C 109.5 . . ?
H4B C4 H4C 109.5 . . ?
O1 C5 W1 177.1(5) . . ?
O2 C6 W1 177.7(6) . . ?
O3 C7 W1 176.8(6) . . ?
O4 C8 W1 177.2(6) . . ?

loop_
_geom_bond_atom_site_label_1
_geom_bond_atom_site_label_2
_geom_bond_distance
_geom_bond_site_symmetry_2
_geom_bond_publ_flag
W1 C7 2.035(6) . ?
W1 C8 2.038(7) . ?
W1 C5 2.038(7) . ?
W1 C6 2.043(6) . ?
W1 S1 2.3584(15) . ?
W1 S2 2.3637(15) . ?
S1 C1 1.739(6) . ?
S2 C2 1.749(6) . ?
O1 C5 1.137(8) . ?
O2 C6 1.126(8) . ?
O3 C7 1.137(8) . ?
O4 C8 1.142(8) . ?
C1 C2 1.351(8) . ?
C1 C3 1.507(8) . ?
C2 C4 1.494(8) . ?
C3 H3A 0.9800 . ?
C3 H3B 0.9800 . ?
C3 H3C 0.9800 . ?
C4 H4A 0.9800 . ?
C4 H4B 0.9800 . ?
C4 H4C 0.9800 . ?
